data_4062730
_journal_name_full Organometallics
_journal_paper_doi 10.1021/om049589r
_journal_year 2004
_chemical_formula_sum 'C25 H35 Al F N Zr'
_chemical_formula_weight 486.74
_space_group_IT_number 19
_symmetry_cell_setting orthorhombic
_symmetry_space_group_name_Hall 'P 2ac 2ab'
_symmetry_space_group_name_H-M 'P 21 21 21'
_cell_angle_alpha 90.00
_cell_angle_beta 90.00
_cell_angle_gamma 90.00
_cell_formula_units_Z 4
_cell_length_a 10.955(2)
_cell_length_b 13.275(3)
_cell_length_c 17.147(3)
_cell_measurement_temperature 200(2)
_cell_volume 2493.6(8)
_diffrn_ambient_temperature 200(2)
_exptl_crystal_density_diffrn 1.296
_cod_database_code 4062730

loop_
_symmetry_equiv_pos_as_xyz
'x, y, z'
'-x+1/2, -y, z+1/2'
'-x, y+1/2, -z+1/2'
'x+1/2, -y+1/2, -z'

loop_
_atom_site_label
_atom_site_type_symbol
_atom_site_fract_x
_atom_site_fract_y
_atom_site_fract_z
_atom_site_U_iso_or_equiv
_atom_site_adp_type
_atom_site_occupancy
_atom_site_symmetry_multiplicity
_atom_site_calc_flag
_atom_site_refinement_flags
_atom_site_disorder_assembly
_atom_site_disorder_group
C1 C 0.3053(11) 0.1554(6) 0.9435(5) 0.066(3) Uani 1 1 d . A .
H1 H 0.2668 0.2192 0.9625 0.079 Uiso 1 1 calc R . .
C2 C 0.4245(10) 0.1731(7) 0.9076(6) 0.056(3) Uani 1 1 d . . .
C3 C 0.5308(12) 0.1204(7) 0.9306(6) 0.071(3) Uani 1 1 d . . .
H3 H 0.5240 0.0677 0.9679 0.085 Uiso 1 1 calc R . .
C4 C 0.6421(11) 0.1430(8) 0.9011(7) 0.090(4) Uani 1 1 d . . .
H4 H 0.7123 0.1069 0.9176 0.108 Uiso 1 1 calc R . .
C5 C 0.6522(11) 0.2178(8) 0.8477(7) 0.085(4) Uani 1 1 d . . .
H5 H 0.7302 0.2397 0.8304 0.102 Uiso 1 1 calc R . .
C6 C 0.5458(12) 0.2622(7) 0.8185(6) 0.066(3) Uani 1 1 d . . .
H6 H 0.5529 0.3101 0.7776 0.080 Uiso 1 1 calc R . .
C7 C 0.2730(3) 0.0703(2) 0.9909(2) 0.109(5) Uani 1 1 d . A .
H7A H 0.2233 0.0848 1.0378 0.130 Uiso 1 1 calc R . .
H7B H 0.3383 0.0202 1.0003 0.130 Uiso 1 1 calc R . .
C8A C 0.2869(3) -0.0227(2) 0.7593(2) 0.074(5) Uiso 0.70 1 d PR A 1
H8A H 0.3160 0.0190 0.7182 0.089 Uiso 0.70 1 calc PR B 1
C9A C 0.1718(3) -0.0718(2) 0.7618(2) 0.079(4) Uiso 0.70 1 d PR A 1
H9A H 0.1103 -0.0687 0.7228 0.095 Uiso 0.70 1 calc PR C 1
C10A C 0.1646(3) -0.1263(2) 0.8329(2) 0.066(4) Uiso 0.70 1 d PR A 1
H10A H 0.0976 -0.1661 0.8498 0.079 Uiso 0.70 1 calc PR D 1
C11A C 0.2753(3) -0.1110(2) 0.8743(2) 0.073(4) Uiso 0.70 1 d PR A 1
H11A H 0.2954 -0.1386 0.9238 0.088 Uiso 0.70 1 calc PR E 1
C12A C 0.3509(3) -0.0469(2) 0.8288(2) 0.062(4) Uiso 0.70 1 d PR A 1
H12A H 0.4303 -0.0243 0.8424 0.075 Uiso 0.70 1 calc PR F 1
C8B C 0.2258(3) -0.0323(2) 0.7593(2) 0.067(11) Uiso 0.30 1 d PR A 2
H8B H 0.2026 -0.0016 0.7115 0.080 Uiso 0.30 1 calc PR G 2
C9B C 0.1549(3) -0.1019(2) 0.8030(2) 0.067(10) Uiso 0.30 1 d PR A 2
H9B H 0.0760 -0.1259 0.7895 0.081 Uiso 0.30 1 calc PR H 2
C10B C 0.2226(3) -0.1292(2) 0.8703(2) 0.036(7) Uiso 0.30 1 d PR A 2
H10B H 0.1970 -0.1747 0.9098 0.044 Uiso 0.30 1 calc PR I 2
C11B C 0.3354(3) -0.0765(2) 0.8683(2) 0.048(7) Uiso 0.30 1 d PR A 2
H11B H 0.3985 -0.0806 0.9061 0.057 Uiso 0.30 1 calc PR J 2
C12B C 0.3373(3) -0.0166(2) 0.7996(2) 0.029(6) Uiso 0.30 1 d PR A 2
H12B H 0.4020 0.0263 0.7836 0.035 Uiso 0.30 1 calc PR K 2
C13A C -0.0599(3) 0.0214(2) 0.8604(2) 0.061(4) Uiso 0.70 1 d PR L 1
H13A H -0.0852 -0.0308 0.8262 0.074 Uiso 0.70 1 calc PR M 1
C14A C -0.0346(3) 0.0108(2) 0.9412(2) 0.054(4) Uiso 0.70 1 d PR L 1
H14A H -0.0400 -0.0497 0.9705 0.065 Uiso 0.70 1 calc PR N 1
C15A C 0.0002(3) 0.1066(2) 0.9705(2) 0.084(5) Uiso 0.70 1 d PR L 1
H15A H 0.0222 0.1214 1.0229 0.100 Uiso 0.70 1 calc PR O 1
C16A C -0.0035(3) 0.1765(2) 0.9079(2) 0.055(4) Uiso 0.70 1 d PR L 1
H16A H 0.0155 0.2462 0.9109 0.066 Uiso 0.70 1 calc PR P 1
C17A C -0.0407(3) 0.1238(2) 0.8398(2) 0.070(5) Uiso 0.70 1 d PR L 1
H17A H -0.0508 0.1521 0.7893 0.084 Uiso 0.70 1 calc PR Q 1
C13B C -0.0209(3) -0.0102(2) 0.9089(2) 0.078(12) Uiso 0.30 1 d PR A 2
H13B H -0.0288 -0.0813 0.9048 0.093 Uiso 0.30 1 calc PR R 2
C14B C 0.0147(3) 0.0438(2) 0.9766(2) 0.081(11) Uiso 0.30 1 d PR A 2
H14B H 0.0349 0.0152 1.0258 0.097 Uiso 0.30 1 calc PR S 2
C15B C 0.0149(3) 0.1480(2) 0.9580(2) 0.034(8) Uiso 0.30 1 d PR A 2
H15B H 0.0353 0.2014 0.9925 0.041 Uiso 0.30 1 calc PR T 2
C16B C -0.0206(3) 0.1584(2) 0.8788(2) 0.069(10) Uiso 0.30 1 d PR A 2
H16B H -0.0282 0.2200 0.8510 0.083 Uiso 0.30 1 calc PR U 2
C17B C -0.0428(3) 0.0606(2) 0.8484(2) 0.089(12) Uiso 0.30 1 d PR A 2
H17B H -0.0678 0.0452 0.7967 0.107 Uiso 0.30 1 calc PR V 2
C18 C 0.2064(11) 0.3990(6) 0.8490(6) 0.093(5) Uani 1 1 d . X .
H18A H 0.1178 0.3881 0.8413 0.111 Uiso 1 1 calc R . .
H18B H 0.2229 0.3888 0.9052 0.111 Uiso 1 1 calc R . .
C19 C 0.2311(9) 0.5049(8) 0.8317(7) 0.094(5) Uani 1 1 d D . .
H19 H 0.2331 0.5105 0.7736 0.113 Uiso 1 1 calc R W 1
C20A C 0.118(2) 0.563(2) 0.8584(18) 0.120(5) Uiso 0.40 1 d PD X 1
H20A H 0.1290 0.6351 0.8477 0.179 Uiso 0.40 1 calc PR X 1
H20B H 0.1056 0.5531 0.9145 0.179 Uiso 0.40 1 calc PR X 1
H20C H 0.0460 0.5386 0.8300 0.179 Uiso 0.40 1 calc PR X 1
C24A C 0.3587(14) 0.535(3) 0.8601(18) 0.120(5) Uiso 0.40 1 d PD X 1
H24A H 0.3738 0.6058 0.8476 0.179 Uiso 0.40 1 calc PR X 1
H24B H 0.4200 0.4928 0.8342 0.179 Uiso 0.40 1 calc PR X 1
H24C H 0.3640 0.5252 0.9166 0.179 Uiso 0.40 1 calc PR X 1
C20B C 0.1763(19) 0.5850(11) 0.8858(11) 0.120(5) Uiso 0.60 1 d PD X 2
H20D H 0.1996 0.6521 0.8674 0.179 Uiso 0.60 1 calc PR X 2
H20E H 0.2072 0.5750 0.9389 0.179 Uiso 0.60 1 calc PR X 2
H20F H 0.0872 0.5789 0.8858 0.179 Uiso 0.60 1 calc PR X 2
C24B C 0.3673(13) 0.5299(19) 0.8246(12) 0.120(5) Uiso 0.60 1 d PD X 2
H24D H 0.3771 0.6016 0.8125 0.179 Uiso 0.60 1 calc PR X 2
H24E H 0.4034 0.4895 0.7827 0.179 Uiso 0.60 1 calc PR X 2
H24F H 0.4084 0.5146 0.8740 0.179 Uiso 0.60 1 calc PR X 2
C21 C 0.3311(13) 0.3179(7) 0.6822(6) 0.096(4) Uani 1 1 d . X .
H21A H 0.2720 0.3684 0.6628 0.116 Uiso 1 1 calc R . .
H21B H 0.4130 0.3495 0.6803 0.116 Uiso 1 1 calc R . .
C22 C 0.3309(11) 0.2301(9) 0.6260(8) 0.125(5) Uani 1 1 d D . .
H22 H 0.3885 0.1771 0.6451 0.150 Uiso 1 1 calc R Y 1
C23A C 0.2084(17) 0.181(2) 0.605(2) 0.115(5) Uiso 0.40 1 d PD Z 1
H23A H 0.2221 0.1259 0.5684 0.173 Uiso 0.40 1 calc PR Z 1
H23B H 0.1551 0.2318 0.5809 0.173 Uiso 0.40 1 calc PR Z 1
H23C H 0.1696 0.1554 0.6525 0.173 Uiso 0.40 1 calc PR Z 1
C25A C 0.383(3) 0.278(2) 0.5518(14) 0.115(5) Uiso 0.40 1 d PD Z 1
H25A H 0.3868 0.2275 0.5103 0.173 Uiso 0.40 1 calc PR Z 1
H25B H 0.4646 0.3044 0.5623 0.173 Uiso 0.40 1 calc PR Z 1
H25C H 0.3293 0.3336 0.5353 0.173 Uiso 0.40 1 calc PR Z 1
C23B C 0.1965(13) 0.2286(13) 0.6012(15) 0.115(5) Uiso 0.60 1 d PD Z 2
H23D H 0.1833 0.1738 0.5638 0.173 Uiso 0.60 1 calc PR Z 2
H23E H 0.1755 0.2930 0.5768 0.173 Uiso 0.60 1 calc PR Z 2
H23F H 0.1449 0.2179 0.6472 0.173 Uiso 0.60 1 calc PR Z 2
C25B C 0.420(2) 0.2404(16) 0.5574(11) 0.115(5) Uiso 0.60 1 d PD Z 2
H25D H 0.4138 0.1807 0.5241 0.173 Uiso 0.60 1 calc PR Z 2
H25E H 0.5032 0.2467 0.5773 0.173 Uiso 0.60 1 calc PR Z 2
H25F H 0.3989 0.3005 0.5270 0.173 Uiso 0.60 1 calc PR Z 2
N N 0.4328(8) 0.2398(5) 0.8461(4) 0.050(2) Uani 1 1 d . X .
Al Al 0.2923(3) 0.29031(17) 0.79206(17) 0.0518(9) Uani 1 1 d . . .
Zr Zr 0.16933(9) 0.05534(6) 0.87673(6) 0.0572(3) Uani 1 1 d . . .
F F 0.2046(4) 0.1814(3) 0.7931(3) 0.0610(15) Uani 1 1 d . A .

loop_
_atom_site_aniso_label
_atom_site_aniso_U_11
_atom_site_aniso_U_22
_atom_site_aniso_U_33
_atom_site_aniso_U_23
_atom_site_aniso_U_13
_atom_site_aniso_U_12
C1 0.067(10) 0.064(6) 0.066(7) 0.000(5) 0.035(7) 0.020(6)
C2 0.037(9) 0.052(7) 0.078(9) -0.004(6) 0.009(7) 0.010(6)
C3 0.048(10) 0.062(7) 0.103(10) 0.032(6) -0.003(7) 0.004(7)
C4 0.031(11) 0.098(9) 0.142(13) 0.046(9) 0.007(8) 0.009(7)
C5 0.022(9) 0.093(8) 0.140(12) 0.018(8) 0.008(8) -0.011(8)
C6 0.042(10) 0.092(8) 0.066(8) 0.015(6) 0.008(7) -0.026(7)
C7 0.120(11) 0.065(7) 0.141(11) 0.027(8) 0.106(8) 0.023(7)
C18 0.102(12) 0.041(5) 0.135(12) -0.003(6) -0.008(8) 0.008(6)
C19 0.103(13) 0.092(9) 0.088(10) -0.023(7) 0.024(8) 0.017(7)
C21 0.130(11) 0.064(6) 0.096(9) -0.003(6) 0.034(9) 0.010(8)
C22 0.133(13) 0.135(10) 0.108(10) 0.011(11) 0.069(13) 0.018(11)
N 0.045(7) 0.049(5) 0.057(6) 0.019(4) 0.007(5) -0.010(4)
Al 0.052(3) 0.0468(16) 0.057(2) 0.0046(14) 0.0048(17) -0.0078(14)
Zr 0.0534(6) 0.0384(4) 0.0798(7) -0.0080(6) 0.0302(7) -0.0061(6)
F 0.062(4) 0.050(3) 0.071(3) -0.002(3) 0.001(3) -0.003(3)

loop_
_geom_bond_atom_site_label_1
_geom_bond_atom_site_label_2
_geom_bond_distance
_geom_bond_site_symmetry_2
_geom_bond_publ_flag
C1 C7 1.435(10) . ?
C1 C2 1.463(13) . ?
C1 Zr 2.301(11) . ?
C2 N 1.380(10) . ?
C2 C3 1.414(13) . ?
C3 C4 1.354(13) . ?
C4 C5 1.355(13) . ?
C5 C6 1.398(13) . ?
C6 N 1.359(11) . ?
C7 Zr 2.271(4) . ?
C8A C12A 1.4200 . ?
C8A C9A 1.4200 . ?
C8A Zr 2.606(3) . ?
C9A C10A 1.4200 . ?
C9A Zr 2.595(3) . ?
C10A C11A 1.4200 . ?
C10A Zr 2.527(3) . ?
C11A C12A 1.4200 . ?
C11A Zr 2.495(3) . ?
C12A Zr 2.545(3) . ?
C8B C12B 1.4200 . ?
C8B C9B 1.4200 . ?
C8B Zr 2.406(3) . ?
C9B C10B 1.4200 . ?
C9B Zr 2.445(3) . ?
C10B C11B 1.4200 . ?
C10B Zr 2.520(3) . ?
C11B C12B 1.4200 . ?
C11B Zr 2.529(3) . ?
C12B Zr 2.459(3) . ?
C13A C17A 1.4200 . ?
C13A C14A 1.4200 . ?
C13A Zr 2.566(4) . ?
C14A C15A 1.4200 . ?
C14A Zr 2.562(3) . ?
C15A C16A 1.4200 . ?
C15A Zr 2.546(3) . ?
C16A C17A 1.4200 . ?
C16A Zr 2.541(3) . ?
C17A Zr 2.553(4) . ?
C13B C14B 1.4200 . ?
C13B C17B 1.4200 . ?
C13B Zr 2.325(4) . ?
C14B C15B 1.4200 . ?
C14B Zr 2.414(3) . ?
C15B C16B 1.4200 . ?
C15B Zr 2.514(3) . ?
C16B C17B 1.4200 . ?
C16B Zr 2.491(3) . ?
C17B Zr 2.375(4) . ?
C18 C19 1.463(11) . ?
C18 Al 1.980(10) . ?
C19 C24A 1.533(10) . ?
C19 C20B 1.533(10) . ?
C19 C24B 1.533(10) . ?
C19 C20A 1.533(10) . ?
C21 C22 1.513(13) . ?
C21 Al 1.965(10) . ?
C22 C25B 1.532(10) . ?
C22 C23A 1.532(10) . ?
C22 C25A 1.532(10) . ?
C22 C23B 1.532(10) . ?
N Al 1.918(8) . ?
Al F 1.736(5) . ?
Zr F 2.237(4) . ?
